data_4022138
loop_
_publ_author_name
'Albrecht Berkessel'
'Katrin Roland'
'Michael Schr\"oder'
'J\"org M. Neud\"orfl'
'Johann Lex'

_publ_section_title
;
 Enantiomerically Pure Isophorone Diamine
 [3-(Aminomethyl)-3,5,5-trimethylcyclohexylamine]: A Chiral
 1,4-Diamine Building Block Made Available on Large Scale
;
_journal_name_full 'Journal of Organic Chemistry'
_journal_page_first 9312
_journal_page_last 9318
_journal_paper_doi 10.1021/jo0613737
_journal_volume 71
_journal_year 2006
_chemical_formula_moiety 'C24 H28 Cl2 N2 O2'
_chemical_formula_sum 'C24 H28 Cl2 N2 O2'
_chemical_formula_weight 447.38
_chemical_name_systematic
; 
 ? 
;
_space_group_IT_number 19
_symmetry_cell_setting orthorhombic
_symmetry_space_group_name_Hall 'P 2ac 2ab'
_symmetry_space_group_name_H-M 'P 21 21 21'
_atom_sites_solution_hydrogens geom
_atom_sites_solution_primary direct
_atom_sites_solution_secondary difmap
_audit_creation_method SHELXL-97
_cell_angle_alpha 90.00
_cell_angle_beta 90.00
_cell_angle_gamma 90.00
_cell_formula_units_Z 4
_cell_length_a 6.0048(3)
_cell_length_b 14.5084(10)
_cell_length_c 25.355(2)
_cell_measurement_reflns_used 9967
_cell_measurement_temperature 100(2)
_cell_measurement_theta_max 27.00
_cell_measurement_theta_min 2.79
_cell_volume 2209.0(3)
_computing_cell_refinement 'Nonius DENZO (Otwinowski, Minor 1997)'
_computing_data_collection 'Nonius COLLECT'
_computing_data_reduction 'Nonius DENZO (Otwinowski, Minor 1997)'
_computing_molecular_graphics 'SCHAKAL99 (E. Keller 1999)'
_computing_publication_material 'PLATON (A. L. Spek 1980-2004)'
_computing_structure_refinement 'SHELXL-97 (Sheldrick, 1997)'
_computing_structure_solution 'SHELXS-97 (Sheldrick, 1997)'
_diffrn_ambient_temperature 100(2)
_diffrn_measured_fraction_theta_full 0.979
_diffrn_measured_fraction_theta_max 0.979
_diffrn_measurement_device_type 'Nonius KappaCCD'
_diffrn_measurement_method Phi/Omega-Scans
_diffrn_radiation_monochromator graphite
_diffrn_radiation_source 'fine-focus sealed tube'
_diffrn_radiation_type MoK\a
_diffrn_radiation_wavelength 0.71073
_diffrn_reflns_av_R_equivalents 0.0577
_diffrn_reflns_av_sigmaI/netI 0.0955
_diffrn_reflns_limit_h_max 7
_diffrn_reflns_limit_h_min -5
_diffrn_reflns_limit_k_max 15
_diffrn_reflns_limit_k_min -18
_diffrn_reflns_limit_l_max 16
_diffrn_reflns_limit_l_min -32
_diffrn_reflns_number 9967
_diffrn_reflns_theta_full 27.00
_diffrn_reflns_theta_max 27.00
_diffrn_reflns_theta_min 2.79
_exptl_absorpt_coefficient_mu 0.318
_exptl_absorpt_correction_type none
_exptl_crystal_colour yellow
_exptl_crystal_density_diffrn 1.345
_exptl_crystal_density_method 'not measured'
_exptl_crystal_description prism
_exptl_crystal_F_000 944
_exptl_crystal_size_max .2
_exptl_crystal_size_mid .05
_exptl_crystal_size_min .02
_refine_diff_density_max 0.363
_refine_diff_density_min -0.310
_refine_diff_density_rms 0.057
_refine_ls_abs_structure_details 'Flack H D (1983), Acta Cryst. A39, 876-881'
_refine_ls_abs_structure_Flack -0.15(7)
_refine_ls_extinction_method none
_refine_ls_goodness_of_fit_ref 0.970
_refine_ls_hydrogen_treatment mixed
_refine_ls_matrix_type full
_refine_ls_number_parameters 342
_refine_ls_number_reflns 4580
_refine_ls_number_restraints 0
_refine_ls_restrained_S_all 0.970
_refine_ls_R_factor_all 0.0905
_refine_ls_R_factor_gt 0.0495
_refine_ls_shift/su_max 0.023
_refine_ls_shift/su_mean 0.002
_refine_ls_structure_factor_coef Fsqd
_refine_ls_weighting_details 'calc w=1/[\s^2^(Fo^2^)+(0.0372P)^2^+0.0000P] where P=(Fo^2^+2Fc^2^)/3'
_refine_ls_weighting_scheme calc
_refine_ls_wR_factor_gt 0.0877
_refine_ls_wR_factor_ref 0.0992
_reflns_number_gt 3122
_reflns_number_total 4580
_reflns_threshold_expression >2sigma(I)
_cod_data_source_file jo0613737si20060828_044628.cif
_cod_database_code 4022138

loop_
_symmetry_equiv_pos_as_xyz
'x, y, z'
'-x+1/2, -y, z+1/2'
'x+1/2, -y+1/2, -z'
'-x, y+1/2, -z+1/2'

loop_
_atom_site_label
_atom_site_type_symbol
_atom_site_fract_x
_atom_site_fract_y
_atom_site_fract_z
_atom_site_U_iso_or_equiv
_atom_site_adp_type
_atom_site_occupancy
_atom_site_symmetry_multiplicity
_atom_site_calc_flag
_atom_site_refinement_flags
Cl1 Cl 0.98945(14) 0.63202(6) 0.12828(3) 0.0357(2) Uani 1 1 d .
Cl2 Cl 1.11651(14) 0.52331(6) 0.83679(3) 0.0383(2) Uani 1 1 d .
O1 O 1.4603(4) 0.60700(15) 0.62544(10) 0.0297(6) Uani 1 1 d .
C2 C 1.0874(6) 0.5312(2) 0.73101(12) 0.0257(7) Uani 1 1 d .
N3 N 0.7589(4) 0.68545(17) 0.37036(10) 0.0261(6) Uani 1 1 d .
N4 N 1.0844(4) 0.54673(17) 0.58791(10) 0.0273(6) Uani 1 1 d .
C5 C 1.0177(5) 0.5343(2) 0.63515(12) 0.0247(7) Uani 1 1 d .
C6 C 0.9078(5) 0.6496(2) 0.23275(12) 0.0249(7) Uani 1 1 d .
C7 C 0.6152(6) 0.6996(2) 0.17422(13) 0.0303(8) Uani 1 1 d .
C8 C 0.8266(5) 0.6626(2) 0.18230(13) 0.0283(8) Uani 1 1 d .
C9 C 1.2186(5) 0.5492(2) 0.77423(12) 0.0262(8) Uani 1 1 d .
C10 C 1.5057(6) 0.6075(2) 0.71813(13) 0.0266(7) Uani 1 1 d .
O11 O 0.4297(4) 0.73235(16) 0.30957(9) 0.0311(6) Uani 1 1 d .
C12 C 0.8734(6) 0.6839(2) 0.42140(13) 0.0276(8) Uani 1 1 d .
C13 C 1.4284(5) 0.5876(2) 0.76805(14) 0.0303(9) Uani 1 1 d .
C14 C 0.7773(5) 0.6738(2) 0.27629(12) 0.0242(7) Uani 1 1 d .
C15 C 0.4863(6) 0.7225(2) 0.21701(14) 0.0304(8) Uani 1 1 d .
C16 C 0.8730(6) 0.6677(2) 0.32908(13) 0.0252(7) Uani 1 1 d .
C17 C 1.1619(5) 0.5512(2) 0.67998(12) 0.0235(7) Uani 1 1 d .
C18 C 0.9277(5) 0.5288(2) 0.54420(12) 0.0269(8) Uani 1 1 d .
C19 C 1.0021(6) 0.4437(2) 0.51408(14) 0.0310(8) Uani 1 1 d .
C20 C 1.3777(5) 0.5885(2) 0.67386(12) 0.0243(7) Uani 1 1 d .
C21 C 0.8640(6) 0.5124(2) 0.43061(13) 0.0255(7) Uani 1 1 d .
C22 C 0.5625(5) 0.7090(2) 0.26808(13) 0.0268(8) Uani 1 1 d .
C23 C 0.8007(5) 0.6034(2) 0.45692(13) 0.0271(8) Uani 1 1 d .
C24 C 0.5459(5) 0.6121(2) 0.46724(13) 0.0315(8) Uani 1 1 d .
H24A H 0.4641 0.5967 0.4350 0.047 Uiso 1 1 calc R
H24B H 0.5107 0.6755 0.4777 0.047 Uiso 1 1 calc R
H24C H 0.5025 0.5697 0.4955 0.047 Uiso 1 1 calc R
C25 C 0.8665(6) 0.4247(2) 0.46470(13) 0.0329(8) Uani 1 1 d .
C26 C 0.9794(7) 0.3486(2) 0.43240(13) 0.0475(10) Uani 1 1 d .
H26A H 1.1348 0.3656 0.4257 0.071 Uiso 1 1 calc R
H26B H 0.9011 0.3411 0.3988 0.071 Uiso 1 1 calc R
H26C H 0.9744 0.2906 0.4521 0.071 Uiso 1 1 calc R
C27 C 0.6298(6) 0.3899(2) 0.47842(14) 0.0415(9) Uani 1 1 d .
H27A H 0.6383 0.3260 0.4909 0.062 Uiso 1 1 calc R
H27B H 0.5355 0.3928 0.4469 0.062 Uiso 1 1 calc R
H27C H 0.5659 0.4287 0.5062 0.062 Uiso 1 1 calc R
C28 C 0.9303(5) 0.6137(2) 0.50897(12) 0.0269(8) Uani 1 1 d .
H28A H 1.0869 0.6291 0.5006 0.032 Uiso 1 1 calc R
H28B H 0.8669 0.6662 0.5289 0.032 Uiso 1 1 calc R
H1 H 1.021(4) 0.5237(17) 0.4173(10) 0.011(7) Uiso 1 1 d .
H3 H 1.056(4) 0.6173(18) 0.2357(10) 0.016(8) Uiso 1 1 d .
H4 H 0.779(4) 0.5218(19) 0.5576(10) 0.015(7) Uiso 1 1 d .
H5 H 1.033(4) 0.6472(19) 0.3302(11) 0.020(8) Uiso 1 1 d .
H6 H 0.947(4) 0.5114(19) 0.7354(11) 0.018(8) Uiso 1 1 d .
H7 H 0.874(4) 0.5150(18) 0.6434(10) 0.016(8) Uiso 1 1 d .
H8 H 1.507(5) 0.596(2) 0.7987(12) 0.034(9) Uiso 1 1 d .
H10 H 1.052(5) 0.678(2) 0.4169(12) 0.038(10) Uiso 1 1 d .
H11 H 0.571(5) 0.708(2) 0.1323(13) 0.048(10) Uiso 1 1 d .
H14 H 1.656(5) 0.639(2) 0.7105(11) 0.028(8) Uiso 1 1 d .
H15 H 0.769(5) 0.502(2) 0.4024(12) 0.031(9) Uiso 1 1 d .
H17 H 1.168(5) 0.4482(18) 0.5039(11) 0.023(8) Uiso 1 1 d .
H18 H 0.851(5) 0.750(2) 0.4393(12) 0.040(9) Uiso 1 1 d .
H19 H 0.995(6) 0.383(3) 0.5365(14) 0.059(11) Uiso 1 1 d .
H22 H 0.345(5) 0.743(2) 0.2131(12) 0.031(10) Uiso 1 1 d .
H21 H 0.514(6) 0.720(3) 0.3409(16) 0.064(13) Uiso 1 1 d .
H23 H 1.360(8) 0.598(3) 0.6022(17) 0.096(19) Uiso 1 1 d .

loop_
_atom_site_aniso_label
_atom_site_aniso_U_11
_atom_site_aniso_U_22
_atom_site_aniso_U_33
_atom_site_aniso_U_23
_atom_site_aniso_U_13
_atom_site_aniso_U_12
Cl1 0.0508(5) 0.0315(5) 0.0249(4) 0.0005(4) 0.0043(4) -0.0017(4)
Cl2 0.0437(5) 0.0513(6) 0.0199(4) 0.0022(4) 0.0011(4) -0.0021(4)
O1 0.0348(14) 0.0292(13) 0.0252(13) 0.0056(11) 0.0037(12) -0.0012(10)
C2 0.0262(19) 0.0286(19) 0.0223(18) 0.0014(15) -0.0004(15) -0.0013(15)
N3 0.0362(15) 0.0216(15) 0.0204(15) 0.0025(13) -0.0024(14) -0.0042(11)
N4 0.0365(15) 0.0273(17) 0.0181(14) 0.0012(12) 0.0001(12) -0.0001(12)
C5 0.0297(19) 0.0221(17) 0.0225(18) -0.0027(14) 0.0018(16) 0.0043(15)
C6 0.0289(18) 0.0196(17) 0.0262(19) 0.0007(14) -0.0025(16) -0.0018(15)
C7 0.040(2) 0.0265(19) 0.025(2) 0.0018(16) -0.0050(17) -0.0032(15)
C8 0.042(2) 0.0201(18) 0.0233(19) -0.0009(15) 0.0020(15) -0.0048(15)
C9 0.0267(18) 0.031(2) 0.0208(19) 0.0027(16) 0.0021(14) -0.0001(14)
C10 0.0272(17) 0.0236(18) 0.0290(19) 0.0003(15) 0.0020(17) -0.0012(15)
O11 0.0317(14) 0.0339(14) 0.0278(14) 0.0011(12) -0.0004(11) 0.0036(10)
C12 0.040(2) 0.0224(19) 0.0204(19) 0.0013(15) -0.0067(16) -0.0009(17)
C13 0.038(2) 0.0262(19) 0.027(2) -0.0033(16) -0.0073(17) 0.0031(15)
C14 0.0343(18) 0.0184(17) 0.0199(18) 0.0046(15) -0.0024(15) -0.0060(13)
C15 0.034(2) 0.0287(19) 0.0282(19) 0.0013(16) -0.0103(19) -0.0002(17)
C16 0.0295(19) 0.0197(17) 0.026(2) 0.0032(14) -0.0001(17) -0.0014(15)
C17 0.0287(17) 0.0220(18) 0.0197(17) 0.0000(14) 0.0005(14) 0.0013(14)
C18 0.026(2) 0.0296(19) 0.0248(18) 0.0025(16) -0.0006(14) -0.0027(14)
C19 0.039(2) 0.0270(19) 0.0268(19) 0.0038(15) -0.0020(17) 0.0021(18)
C20 0.0294(17) 0.0192(17) 0.0244(19) 0.0027(14) 0.0017(16) 0.0035(14)
C21 0.025(2) 0.0295(19) 0.0218(17) -0.0009(15) -0.0016(16) 0.0002(15)
C22 0.027(2) 0.0230(18) 0.030(2) 0.0024(15) 0.0020(15) -0.0030(13)
C23 0.0312(19) 0.029(2) 0.0206(18) 0.0026(15) -0.0008(14) -0.0021(14)
C24 0.035(2) 0.034(2) 0.0251(19) -0.0006(16) -0.0005(16) 0.0025(15)
C25 0.050(2) 0.0221(19) 0.027(2) -0.0016(15) -0.0031(18) -0.0003(17)
C26 0.083(3) 0.028(2) 0.032(2) -0.0046(17) -0.013(2) 0.009(2)
C27 0.061(2) 0.035(2) 0.028(2) 0.0055(17) -0.0103(19) -0.0160(19)
C28 0.032(2) 0.0260(19) 0.0228(18) 0.0002(15) -0.0011(14) -0.0030(14)

loop_
_atom_type_symbol
_atom_type_description
_atom_type_scat_dispersion_real
_atom_type_scat_dispersion_imag
_atom_type_scat_source
C C 0.0033 0.0016 'International Tables Vol C Tables 4.2.6.8 and 6.1.1.4'
H H 0.0000 0.0000 'International Tables Vol C Tables 4.2.6.8 and 6.1.1.4'
N N 0.0061 0.0033 'International Tables Vol C Tables 4.2.6.8 and 6.1.1.4'
O O 0.0106 0.0060 'International Tables Vol C Tables 4.2.6.8 and 6.1.1.4'
Cl Cl 0.1484 0.1585 'International Tables Vol C Tables 4.2.6.8 and 6.1.1.4'

loop_
_geom_angle_atom_site_label_1
_geom_angle_atom_site_label_2
_geom_angle_atom_site_label_3
_geom_angle
C9 C2 C17 121.0(3)
C16 N3 C12 117.9(3)
C5 N4 C18 118.7(3)
N4 C5 C17 121.7(3)
C8 C6 C14 119.9(3)
C15 C7 C8 119.4(3)
C6 C8 C7 120.7(3)
C6 C8 Cl1 119.7(2)
C7 C8 Cl1 119.6(3)
C2 C9 C13 120.5(3)
C2 C9 Cl2 118.9(2)
C13 C9 Cl2 120.6(3)
C13 C10 C20 121.0(3)
N3 C12 C23 113.3(3)
C10 C13 C9 119.6(3)
C6 C14 C22 119.3(3)
C6 C14 C16 119.2(3)
C22 C14 C16 121.4(3)
C7 C15 C22 121.1(3)
N3 C16 C14 121.9(3)
C2 C17 C20 118.3(3)
C2 C17 C5 119.9(3)
C20 C17 C5 121.8(3)
N4 C18 C19 109.4(3)
N4 C18 C28 107.0(3)
C19 C18 C28 111.1(3)
C25 C19 C18 113.8(3)
O1 C20 C10 119.5(3)
O1 C20 C17 120.8(3)
C10 C20 C17 119.7(3)
C23 C21 C25 118.2(3)
O11 C22 C15 119.5(3)
O11 C22 C14 120.9(3)
C15 C22 C14 119.6(3)
C21 C23 C12 109.3(3)
C21 C23 C28 109.4(3)
C12 C23 C28 106.6(3)
C21 C23 C24 112.8(3)
C12 C23 C24 108.4(3)
C28 C23 C24 110.2(3)
C19 C25 C26 109.5(3)
C19 C25 C21 108.6(3)
C26 C25 C21 107.4(3)
C19 C25 C27 111.5(3)
C26 C25 C27 106.9(3)
C21 C25 C27 112.8(3)
C18 C28 C23 114.8(3)

loop_
_geom_bond_atom_site_label_1
_geom_bond_atom_site_label_2
_geom_bond_distance
Cl1 C8 1.741(3)
Cl2 C9 1.742(3)
O1 C20 1.351(3)
C2 C9 1.375(4)
C2 C17 1.400(4)
N3 C16 1.278(4)
N3 C12 1.466(4)
N4 C5 1.276(4)
N4 C18 1.477(4)
C5 C17 1.450(4)
C6 C8 1.382(4)
C6 C14 1.398(4)
C7 C15 1.374(5)
C7 C8 1.393(5)
C9 C13 1.387(4)
C10 C13 1.379(4)
C10 C20 1.388(4)
O11 C22 1.363(4)
C12 C23 1.538(4)
C14 C22 1.403(4)
C14 C16 1.459(4)
C15 C22 1.387(4)
C17 C20 1.413(4)
C18 C19 1.520(4)
C18 C28 1.522(4)
C19 C25 1.519(4)
C21 C23 1.528(4)
C21 C25 1.538(4)
C23 C28 1.539(4)
C23 C24 1.557(4)
C25 C26 1.533(5)
C25 C27 1.548(5)

loop_
_cod_related_entry_id
_cod_related_entry_database
_cod_related_entry_code
1 ChemSpider 21194194
